data_4120832
loop_
_publ_author_name
'Alexander Schoedel'
'Wesley Boyette'
'Lukasz Wojtas'
'Mohamed Eddaoudi'
'Michael J. Zaworotko'

_publ_section_title
;
 A Family of Porous Lonsdaleite-e Networks Obtained through Pillaring of
 Decorated Kagom\'e Lattice Sheets
;
_journal_name_full 'Journal of the American Chemical Society'
_journal_page_first 14016
_journal_page_last 14019
_journal_paper_doi 10.1021/ja406030p
_journal_volume 135
_journal_year 2013
_chemical_formula_sum 'C86 H48 Cr3 N6 O42 Zn6'
_chemical_formula_weight 2385.52
_chemical_name_systematic
; 
 ? 
;
_space_group_IT_number 194
_symmetry_cell_setting hexagonal
_symmetry_space_group_name_Hall '-P 6c 2c'
_symmetry_space_group_name_H-M 'P 63/m m c'
_atom_sites_solution_hydrogens geom
_atom_sites_solution_primary direct
_atom_sites_solution_secondary difmap
_audit_creation_method SHELXL-97
_cell_angle_alpha 90.00
_cell_angle_beta 90.00
_cell_angle_gamma 120.00
_cell_formula_units_Z 2
_cell_length_a 18.9479(4)
_cell_length_b 18.9479(4)
_cell_length_c 35.9127(8)
_cell_measurement_temperature 100(2)
_cell_volume 11166.1(4)
_computing_cell_refinement 'APEX2 (Bruker, 2010); SAINT (Bruker, 2009)'
_computing_data_collection 'APEX2 (Bruker, 2010)'
_computing_data_reduction 'SAINT (Bruker, 2009);XPREP(Sheldrick,2008)'
_computing_publication_material 'APEX2 (Bruker, 2010)'
_computing_structure_refinement 'SHELXL-97 (Sheldrick, 2008)'
_computing_structure_solution 'SHELXS-97 (Sheldrick, 2008)'
_diffrn_ambient_temperature 100(2)
_diffrn_measured_fraction_theta_full 0.991
_diffrn_measured_fraction_theta_max 0.991
_diffrn_measurement_device_type 'Bruker D8 Venture PHOTON 100 CMOS'
_diffrn_measurement_method 'omega scans'
_diffrn_radiation_monochromator mirrors
_diffrn_radiation_source 'INCOATEC Imus micro-focus source'
_diffrn_radiation_type CuK\a
_diffrn_radiation_wavelength 1.54178
_diffrn_reflns_av_R_equivalents 0.0467
_diffrn_reflns_av_sigmaI/netI 0.0224
_diffrn_reflns_limit_h_max 22
_diffrn_reflns_limit_h_min -22
_diffrn_reflns_limit_k_max 16
_diffrn_reflns_limit_k_min -22
_diffrn_reflns_limit_l_max 42
_diffrn_reflns_limit_l_min -25
_diffrn_reflns_number 44353
_diffrn_reflns_theta_full 69.03
_diffrn_reflns_theta_max 69.03
_diffrn_reflns_theta_min 2.46
_exptl_absorpt_coefficient_mu 2.207
_exptl_absorpt_correction_T_max 0.8977
_exptl_absorpt_correction_T_min 0.8095
_exptl_absorpt_correction_type multi-scan
_exptl_absorpt_process_details 'SADABS; (Sheldrick, 2003)'
_exptl_crystal_colour green
_exptl_crystal_density_diffrn 0.710
_exptl_crystal_description plate
_exptl_crystal_F_000 2388
_exptl_crystal_size_max 0.10
_exptl_crystal_size_mid 0.10
_exptl_crystal_size_min 0.05
_refine_diff_density_max 0.744
_refine_diff_density_min -0.460
_refine_diff_density_rms 0.050
_refine_ls_extinction_method none
_refine_ls_goodness_of_fit_ref 1.073
_refine_ls_hydrogen_treatment constr
_refine_ls_matrix_type full
_refine_ls_number_parameters 125
_refine_ls_number_reflns 3837
_refine_ls_number_restraints 6
_refine_ls_restrained_S_all 1.084
_refine_ls_R_factor_all 0.0655
_refine_ls_R_factor_gt 0.0513
_refine_ls_shift/su_max 0.001
_refine_ls_shift/su_mean 0.000
_refine_ls_structure_factor_coef Fsqd
_refine_ls_weighting_details 'calc w=1/[\s^2^(Fo^2^)+(0.1103P)^2^+1.2733P] where P=(Fo^2^+2Fc^2^)/3'
_refine_ls_weighting_scheme calc
_refine_ls_wR_factor_gt 0.1701
_refine_ls_wR_factor_ref 0.1792
_reflns_number_gt 2829
_reflns_number_total 3837
_reflns_threshold_expression >2sigma(I)
_cod_data_source_file ja406030p_si_004.cif
_cod_data_source_block tp-PMBB-1-lon-e-H
_cod_database_code 4120832

loop_
_symmetry_equiv_pos_as_xyz
'x, y, z'
'-y, x-y, z'
'-x+y, -x, z'
'-x, -y, z+1/2'
'y, -x+y, z+1/2'
'x-y, x, z+1/2'
'y, x, -z'
'x-y, -y, -z'
'-x, -x+y, -z'
'-y, -x, -z+1/2'
'-x+y, y, -z+1/2'
'x, x-y, -z+1/2'
'-x, -y, -z'
'y, -x+y, -z'
'x-y, x, -z'
'x, y, -z-1/2'
'-y, x-y, -z-1/2'
'-x+y, -x, -z-1/2'
'-y, -x, z'
'-x+y, y, z'
'x, x-y, z'
'y, x, z-1/2'
'x-y, -y, z-1/2'
'-x, -x+y, z-1/2'

loop_
_atom_site_label
_atom_site_type_symbol
_atom_site_fract_x
_atom_site_fract_y
_atom_site_fract_z
_atom_site_U_iso_or_equiv
_atom_site_adp_type
_atom_site_occupancy
_atom_site_symmetry_multiplicity
_atom_site_calc_flag
_atom_site_refinement_flags
Cr1 Cr 0.27504(4) 0.55008(7) 0.2500 0.0759(4) Uani 1 4 d S
Zn1 Zn 0.475307(14) 0.524693(14) 0.466399(14) 0.0726(3) Uani 1 2 d S
O1 O 0.3333 0.6667 0.2500 0.074(2) Uani 1 12 d S
O2 O 0.21280(16) 0.4256(3) 0.2500 0.1014(16) Uani 1 4 d S
O11 O 0.48277(17) 0.36915(15) 0.50637(7) 0.0918(8) Uani 1 1 d .
O12 O 0.4435(3) 0.4082(2) 0.45613(7) 0.1330(12) Uani 1 1 d U
C11 C 0.4294(3) 0.2780(3) 0.45638(10) 0.1096(15) Uani 1 1 d .
C12 C 0.4539(3) 0.3581(3) 0.47405(10) 0.1059(14) Uani 1 1 d U
C13 C 0.3911(5) 0.2580(4) 0.42239(13) 0.171(3) Uani 1 1 d .
H13 H 0.3806 0.2959 0.4099 0.205 Uiso 1 1 calc R
C14 C 0.4483(4) 0.22417(19) 0.47343(13) 0.0912(16) Uani 1 2 d S
H14 H 0.4746 0.2373 0.4970 0.109 Uiso 1 2 calc SR
C15 C 0.3680(8) 0.1840(4) 0.4063(2) 0.210(6) Uani 1 2 d S
H15 H 0.3362 0.1681 0.3843 0.251 Uiso 1 2 calc SR
O21 O 0.34061(17) 0.54067(15) 0.28974(5) 0.0876(7) Uani 1 1 d .
N21 N 0.45369(10) 0.54631(10) 0.41412(9) 0.0739(10) Uani 1 2 d S
C21 C 0.5062(3) 0.6115(3) 0.39625(11) 0.1193(16) Uani 1 1 d .
H21 H 0.5548 0.6495 0.4087 0.143 Uiso 1 1 calc R
C22 C 0.4941(3) 0.6277(3) 0.36015(11) 0.1210(17) Uani 1 1 d .
H22 H 0.5333 0.6765 0.3482 0.145 Uiso 1 1 calc R
C23 C 0.40753(15) 0.59247(15) 0.30366(10) 0.0812(14) Uani 1 2 d S
C24 C 0.42638(12) 0.57362(12) 0.34195(10) 0.0704(11) Uani 1 2 d S
O100 O 0.3333 0.6667 0.36082(16) 0.0850(15) Uani 1 6 d S
C2 C 0.3691(14) 0.6845(7) 0.3902(7) 0.159(10) Uiso 0.33 2 d SP

loop_
_atom_site_aniso_label
_atom_site_aniso_U_11
_atom_site_aniso_U_22
_atom_site_aniso_U_33
_atom_site_aniso_U_23
_atom_site_aniso_U_13
_atom_site_aniso_U_12
Cr1 0.1048(6) 0.1037(8) 0.0189(4) 0.000 0.000 0.0519(4)
Zn1 0.1173(5) 0.1173(5) 0.0361(3) 0.00310(10) -0.00310(10) 0.0984(4)
O1 0.102(3) 0.102(3) 0.020(3) 0.000 0.000 0.0509(16)
O2 0.145(4) 0.102(4) 0.043(2) 0.000 0.000 0.0512(18)
O11 0.149(2) 0.0962(16) 0.0682(15) 0.0053(12) -0.0056(14) 0.0897(16)
O12 0.278(4) 0.149(2) 0.0563(13) 0.0040(16) -0.009(2) 0.170(3)
C11 0.190(5) 0.120(3) 0.058(2) -0.002(2) -0.015(2) 0.107(3)
C12 0.202(4) 0.127(3) 0.0512(18) 0.0078(19) 0.010(2) 0.128(3)
C13 0.327(9) 0.183(5) 0.087(3) -0.026(4) -0.058(5) 0.191(6)
C14 0.152(5) 0.088(2) 0.054(2) -0.0002(14) 0.000(3) 0.076(2)
C15 0.407(17) 0.184(5) 0.112(6) -0.063(4) -0.126(9) 0.204(9)
O21 0.1252(18) 0.1077(17) 0.0319(9) -0.0001(10) -0.0127(11) 0.0597(15)
N21 0.114(2) 0.114(2) 0.0376(16) 0.0039(7) -0.0039(7) 0.090(3)
C21 0.135(3) 0.133(4) 0.068(2) 0.025(3) -0.034(2) 0.050(3)
C22 0.120(3) 0.156(4) 0.064(2) 0.043(3) -0.017(2) 0.052(3)
C23 0.121(3) 0.121(3) 0.0242(18) 0.0001(10) -0.0001(10) 0.077(4)
C24 0.103(2) 0.103(2) 0.0294(18) -0.0005(9) 0.0005(9) 0.069(3)
O100 0.098(2) 0.098(2) 0.059(3) 0.000 0.000 0.0490(12)

loop_
_atom_type_symbol
_atom_type_description
_atom_type_scat_dispersion_real
_atom_type_scat_dispersion_imag
_atom_type_scat_source
C C 0.0181 0.0091 'International Tables Vol C Tables 4.2.6.8 and 6.1.1.4'
H H 0.0000 0.0000 'International Tables Vol C Tables 4.2.6.8 and 6.1.1.4'
Cr Cr -0.1635 2.4439 'International Tables Vol C Tables 4.2.6.8 and 6.1.1.4'
N N 0.0311 0.0180 'International Tables Vol C Tables 4.2.6.8 and 6.1.1.4'
O O 0.0492 0.0322 'International Tables Vol C Tables 4.2.6.8 and 6.1.1.4'
Zn Zn -1.5491 0.6778 'International Tables Vol C Tables 4.2.6.8 and 6.1.1.4'

loop_
_geom_angle_atom_site_label_1
_geom_angle_atom_site_label_2
_geom_angle_atom_site_label_3
_geom_angle
_geom_angle_site_symmetry_1
_geom_angle_site_symmetry_3
O1 Cr1 O21 94.52(8) . .
O1 Cr1 O21 94.52(8) . 11
O21 Cr1 O21 170.96(16) . 11
O1 Cr1 O21 94.52(8) . 20
O21 Cr1 O21 85.69(15) . 20
O21 Cr1 O21 93.59(15) 11 20
O1 Cr1 O21 94.52(8) . 16_556
O21 Cr1 O21 93.59(15) . 16_556
O21 Cr1 O21 85.69(15) 11 16_556
O21 Cr1 O21 170.96(16) 20 16_556
O1 Cr1 O2 180.00(8) . .
O21 Cr1 O2 85.48(8) . .
O21 Cr1 O2 85.48(8) 11 .
O21 Cr1 O2 85.48(8) 20 .
O21 Cr1 O2 85.48(8) 16_556 .
N21 Zn1 O11 105.66(9) . 13_666
N21 Zn1 O11 105.66(9) . 7_556
O11 Zn1 O11 88.60(16) 13_666 7_556
N21 Zn1 O12 94.17(10) . .
O11 Zn1 O12 160.07(10) 13_666 .
O11 Zn1 O12 87.92(14) 7_556 .
N21 Zn1 O12 94.17(10) . 19_665
O11 Zn1 O12 87.92(14) 13_666 19_665
O11 Zn1 O12 160.07(10) 7_556 19_665
O12 Zn1 O12 88.7(2) . 19_665
N21 Zn1 Zn1 166.81(10) . 13_666
O11 Zn1 Zn1 83.60(7) 13_666 13_666
O11 Zn1 Zn1 83.60(7) 7_556 13_666
O12 Zn1 Zn1 76.52(7) . 13_666
O12 Zn1 Zn1 76.52(7) 19_665 13_666
Cr1 O1 Cr1 120.0 3_565 2_665
Cr1 O1 Cr1 120.0 3_565 .
Cr1 O1 Cr1 120.0 2_665 .
C12 O11 Zn1 122.6(2) . 13_666
C12 O12 Zn1 132.0(3) . .
C13 C11 C14 119.1(4) . .
C13 C11 C12 120.9(4) . .
C14 C11 C12 120.0(4) . .
O12 C12 O11 125.1(4) . .
O12 C12 C11 118.1(3) . .
O11 C12 C11 116.9(3) . .
C15 C13 C11 120.7(5) . .
C15 C13 H13 119.6 . .
C11 C13 H13 119.6 . .
C11 C14 C11 120.4(5) . 21
C11 C14 H14 119.8 . .
C11 C14 H14 119.8 21 .
C13 C15 C13 119.5(7) . 21
C13 C15 H15 120.2 . .
C13 C15 H15 120.2 21 .
C23 O21 Cr1 131.1(3) . .
C21 N21 C21 117.6(4) 19_665 .
C21 N21 Zn1 121.2(2) 19_665 .
C21 N21 Zn1 121.2(2) . .
N21 C21 C22 122.8(4) . .
N21 C21 H21 118.6 . .
C22 C21 H21 118.6 . .
C24 C22 C21 119.3(4) . .
C24 C22 H22 120.4 . .
C21 C22 H22 120.4 . .
O21 C23 O21 127.2(4) 19_665 .
O21 C23 C24 116.36(19) 19_665 .
O21 C23 C24 116.37(19) . .
C22 C24 C22 118.2(4) . 19_665
C22 C24 C23 120.8(2) . .
C22 C24 C23 120.8(2) 19_665 .
C2 O100 C2 49.8(18) 2_665 3_565
C2 O100 C2 49.8(18) 2_665 .
C2 O100 C2 49.8(18) 3_565 .
C2 C2 C2 60.002(9) 2_665 3_565
C2 C2 O100 65.1(9) 2_665 .
C2 C2 O100 65.1(9) 3_565 .

loop_
_geom_bond_atom_site_label_1
_geom_bond_atom_site_label_2
_geom_bond_distance
_geom_bond_site_symmetry_2
Cr1 O1 1.9132(12) .
Cr1 O21 1.958(2) .
Cr1 O21 1.958(2) 11
Cr1 O21 1.958(2) 20
Cr1 O21 1.958(2) 16_556
Cr1 O2 2.042(6) .
Zn1 N21 2.007(3) .
Zn1 O11 2.009(2) 13_666
Zn1 O11 2.009(2) 7_556
Zn1 O12 2.011(3) .
Zn1 O12 2.011(3) 19_665
Zn1 Zn1 2.9072(9) 13_666
O1 Cr1 1.9131(12) 3_565
O1 Cr1 1.9131(12) 2_665
O11 C12 1.256(4) .
O11 Zn1 2.009(2) 13_666
O12 C12 1.241(4) .
C11 C13 1.372(6) .
C11 C14 1.383(4) .
C11 C12 1.489(6) .
C13 C15 1.370(6) .
C13 H13 0.9500 .
C14 C11 1.383(4) 21
C14 H14 0.9500 .
C15 H15 0.9500 .
O21 C23 1.256(3) .
N21 C21 1.303(5) 19_665
N21 C21 1.303(5) .
C21 C22 1.377(5) .
C21 H21 0.9500 .
C22 C24 1.345(5) .
C22 H22 0.9500 .
C23 O21 1.256(3) 19_665
C23 C24 1.508(5) .
C24 C22 1.345(5) 19_665
O100 C2 1.21(2) 2_665
O100 C2 1.21(2) 3_565
O100 C2 1.21(2) .
C2 C2 1.02(4) 2_665
C2 C2 1.02(4) 3_565

loop_
_platon_squeeze_void_nr
_platon_squeeze_void_average_x
_platon_squeeze_void_average_y
_platon_squeeze_void_average_z
_platon_squeeze_void_volume
_platon_squeeze_void_count_electrons
_platon_squeeze_void_content
1 -0.020 -0.013 -0.002 7602 1927 ' '
